data_4124827
loop_
_publ_author_name
'Gu, Xiao'
'Xu, Xiaomin'
'Li, Huiyan'
'Liu, Zhifeng'
'Miao, Qian'

_publ_section_title
;
 Synthesis, Molecular Packing, and Thin Film Transistors of
 Dibenzo[a,m]rubicenes.
;
_journal_issue 51
_journal_name_full 'Journal of the American Chemical Society'
_journal_page_first 16203
_journal_page_last 16208
_journal_paper_doi 10.1021/jacs.5b10687
_journal_volume 137
_journal_year 2015
_chemical_formula_sum 'C56 H58 Si2'
_chemical_formula_weight 787.20
_space_group_crystal_system triclinic
_space_group_IT_number 2
_space_group_name_Hall '-P 1'
_space_group_name_H-M_alt 'P -1'
_symmetry_space_group_name_Hall '-P 1'
_symmetry_space_group_name_H-M 'P -1'
_atom_sites_solution_hydrogens geom
_audit_creation_method SHELXL-97
_cell_angle_alpha 109.1000(10)
_cell_angle_beta 91.269(2)
_cell_angle_gamma 117.7200(10)
_cell_formula_units_Z 2
_cell_length_a 13.4961(7)
_cell_length_b 13.5842(7)
_cell_length_c 15.5110(12)
_cell_measurement_reflns_used 23
_cell_measurement_temperature 296(2)
_cell_measurement_theta_max 15
_cell_measurement_theta_min 15
_cell_volume 2326.5(3)
_computing_cell_refinement 'BRUKER KAPPA APEXII DUO DIFFRACTOMETER'
_computing_data_collection 'BRUKER KAPPA APEXII DUO DIFFRACTOMETER'
_computing_data_reduction 'BRUKER KAPPA APEXII DUO DIFFRACTOMETER'
_computing_structure_refinement 'SHELXL-97 (Sheldrick, 2008)'
_computing_structure_solution 'SHELXS-97 (Sheldrick, 2008)'
_diffrn_ambient_temperature 296(2)
_diffrn_measured_fraction_theta_full 0.985
_diffrn_measured_fraction_theta_max 0.985
_diffrn_measurement_device_type 'BRUKER KAPPA APEXII DUO DIFFRACTOMETER'
_diffrn_measurement_method 'PHI & OMEGA SCAN'
_diffrn_radiation_type MoK\a
_diffrn_radiation_wavelength 0.71073
_diffrn_reflns_av_R_equivalents 0.0566
_diffrn_reflns_av_unetI/netI 0.0663
_diffrn_reflns_laue_measured_fraction_full 0.985
_diffrn_reflns_laue_measured_fraction_max 0.985
_diffrn_reflns_limit_h_max 13
_diffrn_reflns_limit_h_min -16
_diffrn_reflns_limit_k_max 13
_diffrn_reflns_limit_k_min -16
_diffrn_reflns_limit_l_max 18
_diffrn_reflns_limit_l_min -18
_diffrn_reflns_number 33373
_diffrn_reflns_point_group_measured_fraction_full 0.985
_diffrn_reflns_point_group_measured_fraction_max 0.985
_diffrn_reflns_theta_full 25.242
_diffrn_reflns_theta_max 25.247
_diffrn_reflns_theta_min 1.420
_exptl_absorpt_coefficient_mu 0.112
_exptl_absorpt_correction_T_max 0.7456
_exptl_absorpt_correction_T_min 0.6666
_exptl_absorpt_correction_type multi-scan
_exptl_crystal_colour red
_exptl_crystal_density_diffrn 1.124
_exptl_crystal_description block
_exptl_crystal_F_000 844
_exptl_crystal_size_max 0.400
_exptl_crystal_size_mid 0.300
_exptl_crystal_size_min 0.200
_refine_diff_density_max 1.118
_refine_diff_density_min -0.582
_refine_diff_density_rms 0.099
_refine_ls_extinction_method none
_refine_ls_goodness_of_fit_ref 1.036
_refine_ls_hydrogen_treatment constr
_refine_ls_matrix_type full
_refine_ls_number_parameters 523
_refine_ls_number_reflns 8323
_refine_ls_number_restraints 8
_refine_ls_restrained_S_all 1.062
_refine_ls_R_factor_all 0.1847
_refine_ls_R_factor_gt 0.1040
_refine_ls_shift/su_max 0.005
_refine_ls_shift/su_mean 0.000
_refine_ls_structure_factor_coef Fsqd
_refine_ls_weighting_details 'w=1/[\s^2^(Fo^2^)+(0.1954P)^2^+2.1577P] where P=(Fo^2^+2Fc^2^)/3'
_refine_ls_weighting_scheme calc
_refine_ls_wR_factor_gt 0.2997
_refine_ls_wR_factor_ref 0.3654
_reflns_Friedel_coverage 0.000
_reflns_number_gt 4167
_reflns_number_total 8323
_reflns_threshold_expression 'I > 2\s(I)'
_cod_data_source_file ja5b10687_si_005.cif
_cod_data_source_block TIPS-dibenzorubicene
_cod_original_cell_volume 2326.5(2)
_cod_database_code 4124827
_shelx_space_group_comment
;
The symmetry employed for this shelxl refinement is uniquely defined
by the following loop, which should always be used as a source of
symmetry information in preference to the above space-group names.
They are only intended as comments.
;
_shelx_estimated_absorpt_t_min 0.957
_shelx_estimated_absorpt_t_max 0.978

loop_
_space_group_symop_operation_xyz
'x, y, z'
'-x, -y, -z'

loop_
_atom_site_label
_atom_site_type_symbol
_atom_site_fract_x
_atom_site_fract_y
_atom_site_fract_z
_atom_site_U_iso_or_equiv
_atom_site_adp_type
_atom_site_occupancy
_atom_site_site_symmetry_order
_atom_site_calc_flag
_atom_site_refinement_flags_posn
_atom_site_refinement_flags_adp
Si1 Si 0.39913(15) 0.03246(13) 0.23701(11) 0.0694(5) Uani 1 1 d . .
Si2 Si 1.19989(16) 1.44049(14) 0.85275(12) 0.0761(6) Uani 1 1 d . .
C1 C 0.5348(7) 0.0201(6) 0.2237(7) 0.112(3) Uani 1 1 d . .
H1A H 0.5671 0.0353 0.2870 0.134 Uiso 1 1 calc R U
C2 C 0.5126(9) -0.1043(8) 0.1674(8) 0.158(4) Uani 1 1 d . .
H2A H 0.4516 -0.1617 0.1856 0.237 Uiso 1 1 calc R U
H2B H 0.4912 -0.1224 0.1023 0.237 Uiso 1 1 calc R U
H2C H 0.5806 -0.1084 0.1782 0.237 Uiso 1 1 calc R U
C3 C 0.6275(8) 0.1136(9) 0.1997(9) 0.155(4) Uani 1 1 d . .
H3A H 0.6382 0.1910 0.2375 0.233 Uiso 1 1 calc R U
H3B H 0.6971 0.1123 0.2110 0.233 Uiso 1 1 calc R U
H3C H 0.6077 0.0984 0.1351 0.233 Uiso 1 1 calc R U
C4 C 0.3220(5) -0.0456(5) 0.3139(4) 0.0724(16) Uani 1 1 d . .
H4A H 0.2697 -0.0153 0.3336 0.087 Uiso 1 1 calc R U
C5 C 0.2461(7) -0.1823(6) 0.2676(5) 0.104(2) Uani 1 1 d . .
H5A H 0.1980 -0.2026 0.2108 0.156 Uiso 1 1 calc R U
H5B H 0.2933 -0.2184 0.2537 0.156 Uiso 1 1 calc R U
H5C H 0.1994 -0.2115 0.3091 0.156 Uiso 1 1 calc R U
C6 C 0.3984(7) -0.0135(7) 0.4040(5) 0.107(3) Uani 1 1 d . .
H6A H 0.4461 0.0723 0.4332 0.160 Uiso 1 1 calc R U
H6B H 0.3517 -0.0428 0.4454 0.160 Uiso 1 1 calc R U
H6C H 0.4455 -0.0497 0.3901 0.160 Uiso 1 1 calc R U
C7 C 0.3057(8) -0.0203(8) 0.1242(6) 0.117(3) Uani 1 1 d . .
H7A H 0.2797 -0.1060 0.0913 0.141 Uiso 1 1 calc R U
C8 C 0.3598(13) 0.0425(18) 0.0622(10) 0.295(11) Uani 1 1 d . .
H8A H 0.4264 0.0359 0.0506 0.442 Uiso 1 1 calc R U
H8B H 0.3065 0.0066 0.0043 0.442 Uiso 1 1 calc R U
H8C H 0.3815 0.1258 0.0914 0.442 Uiso 1 1 calc R U
C9 C 0.2041(9) -0.0080(13) 0.1401(7) 0.178(5) Uani 1 1 d . .
H9A H 0.1671 -0.0482 0.1804 0.267 Uiso 1 1 calc R U
H9B H 0.2271 0.0757 0.1688 0.267 Uiso 1 1 calc R U
H9C H 0.1520 -0.0435 0.0816 0.267 Uiso 1 1 calc R U
C10 C 0.4506(6) 0.1929(5) 0.3010(5) 0.0801(18) Uani 1 1 d . .
C11 C 0.4949(7) 0.2984(5) 0.3438(6) 0.106(3) Uani 1 1 d . .
C12 C 0.5452(8) 0.4365(9) 0.3842(6) 0.139(4) Uani 1 1 d D .
C13 C 0.5116(6) 0.5107(6) 0.3596(5) 0.0741(17) Uani 1 1 d D .
C14 C 0.4106(6) 0.4476(6) 0.2947(5) 0.0832(19) Uani 1 1 d . .
H14A H 0.3738 0.3640 0.2692 0.100 Uiso 1 1 calc R U
C15 C 0.3637(6) 0.5040(5) 0.2672(5) 0.0802(18) Uani 1 1 d . .
H15A H 0.2954 0.4590 0.2231 0.096 Uiso 1 1 calc R U
C16 C 0.4151(5) 0.6254(6) 0.3033(4) 0.0766(17) Uani 1 1 d . .
H16A H 0.3808 0.6630 0.2850 0.092 Uiso 1 1 calc R U
C17 C 0.5173(5) 0.6936(5) 0.3667(4) 0.0688(16) Uani 1 1 d . .
H17A H 0.5521 0.7770 0.3914 0.083 Uiso 1 1 calc R U
C18 C 0.5688(5) 0.6370(6) 0.3938(4) 0.0680(16) Uani 1 1 d . .
C19 C 0.6788(5) 0.7015(5) 0.4638(4) 0.0618(14) Uani 1 1 d . .
C20 C 0.6957(5) 0.6204(4) 0.4916(4) 0.0563(13) Uani 1 1 d D .
C21 C 0.7847(4) 0.6545(4) 0.5622(4) 0.0556(13) Uani 1 1 d . .
C22 C 0.7883(5) 0.5466(5) 0.5609(4) 0.0645(15) Uani 1 1 d . .
C23 C 0.8739(6) 0.5392(6) 0.6037(5) 0.0838(19) Uani 1 1 d . .
H23A H 0.9392 0.6091 0.6426 0.101 Uiso 1 1 calc R U
C24 C 0.8628(7) 0.4286(7) 0.5889(6) 0.105(3) Uani 1 1 d . .
H24A H 0.9204 0.4239 0.6183 0.125 Uiso 1 1 calc R U
C25 C 0.7662(7) 0.3242(6) 0.5303(6) 0.096(2) Uani 1 1 d . .
H25A H 0.7571 0.2496 0.5232 0.115 Uiso 1 1 calc R U
C26 C 0.6848(6) 0.3308(5) 0.4833(5) 0.0800(18) Uani 1 1 d . .
H26A H 0.6216 0.2605 0.4423 0.096 Uiso 1 1 calc R U
C27 C 0.6947(5) 0.4409(5) 0.4957(4) 0.0621(14) Uani 1 1 d D .
C28 C 0.6344(6) 0.4864(7) 0.4539(5) 0.117(3) Uani 1 1 d D .
C29 C 0.7643(5) 0.8218(5) 0.5022(4) 0.0643(15) Uani 1 1 d . .
C30 C 0.7979(6) 0.9275(5) 0.4767(4) 0.0673(16) Uani 1 1 d . .
C31 C 0.7600(5) 0.9329(5) 0.3960(4) 0.0676(15) Uani 1 1 d . .
H31A H 0.7032 0.8629 0.3492 0.081 Uiso 1 1 calc R U
C32 C 0.8047(5) 1.0399(5) 0.3836(4) 0.0701(16) Uani 1 1 d . .
H32A H 0.7769 1.0418 0.3291 0.084 Uiso 1 1 calc R U
C33 C 0.8900(5) 1.1442(5) 0.4511(5) 0.0740(17) Uani 1 1 d . .
H33A H 0.9196 1.2167 0.4429 0.089 Uiso 1 1 calc R U
C34 C 0.9315(5) 1.1398(6) 0.5315(4) 0.0776(17) Uani 1 1 d . .
H34A H 0.9899 1.2100 0.5771 0.093 Uiso 1 1 calc R U
C35 C 0.8876(5) 1.0330(6) 0.5451(4) 0.0698(16) Uani 1 1 d D .
C36 C 0.9101(7) 0.9858(7) 0.6087(6) 0.123(3) Uani 1 1 d D .
C37 C 0.9824(8) 1.0305(9) 0.6869(6) 0.127(3) Uani 1 1 d D .
C38 C 0.9955(5) 0.9684(5) 0.7385(4) 0.0666(15) Uani 1 1 d . .
C39 C 1.0743(6) 1.0357(6) 0.8250(5) 0.091(2) Uani 1 1 d . .
H39A H 1.1198 1.1187 0.8437 0.110 Uiso 1 1 calc R U
C40 C 1.0843(7) 0.9815(8) 0.8809(6) 0.115(3) Uani 1 1 d . .
H40A H 1.1375 1.0272 0.9371 0.138 Uiso 1 1 calc R U
C41 C 1.0162(7) 0.8583(7) 0.8553(6) 0.112(3) Uani 1 1 d . .
H41A H 1.0216 0.8221 0.8954 0.134 Uiso 1 1 calc R U
C42 C 0.9415(6) 0.7906(6) 0.7717(5) 0.087(2) Uani 1 1 d . .
H42A H 0.8956 0.7081 0.7551 0.105 Uiso 1 1 calc R U
C43 C 0.9327(5) 0.8432(5) 0.7101(4) 0.0670(15) Uani 1 1 d . .
C44 C 0.8510(4) 0.7769(5) 0.6180(4) 0.0581(13) Uani 1 1 d . .
C45 C 0.8441(5) 0.8571(4) 0.5819(4) 0.0590(14) Uani 1 1 d D .
C46 C 1.0541(7) 1.1794(6) 0.7223(5) 0.110(3) Uani 1 1 d . .
C47 C 1.1120(6) 1.2844(6) 0.7712(4) 0.0832(19) Uani 1 1 d . .
C48 C 1.1630(7) 1.4478(6) 0.9676(5) 0.113(3) Uani 1 1 d D .
H48A H 1.0905 1.4464 0.9566 0.135 Uiso 1 1 calc R U
C49 C 1.1221(16) 1.3441(9) 0.9953(8) 0.272(11) Uani 1 1 d D .
H49A H 1.0816 1.2710 0.9409 0.407 Uiso 1 1 calc R U
H49B H 1.1862 1.3461 1.0255 0.407 Uiso 1 1 calc R U
H49C H 1.0717 1.3474 1.0375 0.407 Uiso 1 1 calc R U
C50 C 1.2263(9) 1.5642(9) 1.0468(6) 0.166(5) Uani 1 1 d . .
H50A H 1.2508 1.6282 1.0245 0.248 Uiso 1 1 calc R U
H50B H 1.1775 1.5707 1.0898 0.248 Uiso 1 1 calc R U
H50C H 1.2920 1.5694 1.0778 0.248 Uiso 1 1 calc R U
C51 C 1.3518(6) 1.4776(7) 0.8480(6) 0.109(3) Uani 1 1 d . .
H51A H 1.3565 1.4637 0.7825 0.131 Uiso 1 1 calc R U
C52 C 1.3820(8) 1.3939(10) 0.8702(8) 0.151(4) Uani 1 1 d . .
H52A H 1.3240 1.3121 0.8346 0.226 Uiso 1 1 calc R U
H52B H 1.4544 1.4070 0.8546 0.226 Uiso 1 1 calc R U
H52C H 1.3868 1.4090 0.9355 0.226 Uiso 1 1 calc R U
C53 C 1.4406(8) 1.6092(8) 0.9023(8) 0.173(5) Uani 1 1 d . .
H53A H 1.4180 1.6594 0.8861 0.259 Uiso 1 1 calc R U
H53B H 1.4460 1.6267 0.9680 0.259 Uiso 1 1 calc R U
H53C H 1.5136 1.6246 0.8871 0.259 Uiso 1 1 calc R U
C54 C 1.1667(8) 1.5379(8) 0.8127(6) 0.113(3) Uani 1 1 d . .
H54A H 1.2232 1.6205 0.8537 0.135 Uiso 1 1 calc R U
C55 C 1.0534(13) 1.5283(14) 0.8208(9) 0.212(6) Uani 1 1 d . .
H55A H 1.0414 1.5344 0.8827 0.319 Uiso 1 1 calc R U
H55B H 1.0511 1.5922 0.8086 0.319 Uiso 1 1 calc R U
H55C H 0.9943 1.4523 0.7763 0.319 Uiso 1 1 calc R U
C56 C 1.1859(9) 1.5282(9) 0.7136(7) 0.140(4) Uani 1 1 d . .
H56A H 1.2591 1.5344 0.7084 0.210 Uiso 1 1 calc R U
H56B H 1.1269 1.4521 0.6691 0.210 Uiso 1 1 calc R U
H56C H 1.1837 1.5921 0.7013 0.210 Uiso 1 1 calc R U

loop_
_atom_site_aniso_label
_atom_site_aniso_U_11
_atom_site_aniso_U_22
_atom_site_aniso_U_33
_atom_site_aniso_U_23
_atom_site_aniso_U_13
_atom_site_aniso_U_12
Si1 0.0804(12) 0.0432(8) 0.0628(10) 0.0085(7) 0.0082(8) 0.0224(8)
Si2 0.0754(12) 0.0502(9) 0.0629(10) 0.0034(7) 0.0112(8) 0.0131(8)
C1 0.102(6) 0.071(4) 0.147(7) 0.025(5) 0.046(5) 0.042(5)
C2 0.159(9) 0.093(6) 0.216(12) 0.030(7) 0.078(8) 0.077(7)
C3 0.120(8) 0.124(8) 0.223(12) 0.062(8) 0.079(8) 0.062(7)
C4 0.084(4) 0.053(3) 0.079(4) 0.020(3) 0.021(3) 0.036(3)
C5 0.116(6) 0.061(4) 0.101(5) 0.029(4) 0.003(4) 0.021(4)
C6 0.112(6) 0.112(6) 0.075(5) 0.043(4) 0.000(4) 0.037(5)
C7 0.128(7) 0.116(6) 0.088(6) 0.036(5) 0.010(5) 0.048(6)
C8 0.203(15) 0.45(3) 0.208(16) 0.224(19) 0.027(13) 0.079(18)
C9 0.157(9) 0.325(18) 0.128(8) 0.118(10) 0.056(8) 0.158(12)
C10 0.087(5) 0.056(4) 0.084(4) 0.019(3) 0.017(3) 0.030(3)
C11 0.120(6) 0.040(3) 0.125(6) 0.013(4) 0.064(5) 0.025(4)
C12 0.171(10) 0.222(12) 0.133(8) 0.118(9) 0.099(8) 0.145(10)
C13 0.097(5) 0.093(5) 0.080(4) 0.052(4) 0.041(4) 0.070(4)
C14 0.085(5) 0.062(4) 0.095(5) 0.031(4) 0.023(4) 0.030(4)
C15 0.078(4) 0.061(4) 0.082(4) 0.025(3) -0.003(3) 0.022(3)
C16 0.073(4) 0.078(4) 0.084(4) 0.036(3) 0.002(3) 0.039(4)
C17 0.070(4) 0.060(3) 0.069(4) 0.014(3) 0.001(3) 0.033(3)
C18 0.071(4) 0.099(5) 0.050(3) 0.024(3) 0.013(3) 0.058(4)
C19 0.070(4) 0.075(4) 0.046(3) 0.015(3) 0.009(3) 0.046(3)
C20 0.064(3) 0.043(3) 0.052(3) 0.009(2) 0.004(2) 0.027(3)
C21 0.055(3) 0.046(3) 0.066(3) 0.023(2) 0.008(3) 0.025(3)
C22 0.071(4) 0.057(3) 0.078(4) 0.032(3) 0.018(3) 0.036(3)
C23 0.070(4) 0.071(4) 0.107(5) 0.027(4) -0.004(4) 0.038(4)
C24 0.103(6) 0.101(6) 0.139(7) 0.050(5) 0.004(5) 0.072(5)
C25 0.106(6) 0.066(4) 0.131(6) 0.040(4) 0.028(5) 0.053(4)
C26 0.081(4) 0.061(4) 0.088(5) 0.018(3) 0.018(4) 0.034(3)
C27 0.072(4) 0.065(3) 0.062(3) 0.027(3) 0.008(3) 0.043(3)
C28 0.081(5) 0.174(9) 0.071(5) 0.031(5) 0.032(4) 0.054(6)
C29 0.089(4) 0.069(4) 0.060(3) 0.032(3) 0.027(3) 0.055(3)
C30 0.098(5) 0.071(4) 0.068(4) 0.035(3) 0.036(3) 0.062(4)
C31 0.092(4) 0.056(3) 0.060(3) 0.024(3) 0.017(3) 0.040(3)
C32 0.079(4) 0.067(4) 0.073(4) 0.034(3) 0.014(3) 0.039(3)
C33 0.076(4) 0.055(3) 0.095(5) 0.032(3) 0.031(4) 0.032(3)
C34 0.063(4) 0.078(4) 0.066(4) 0.011(3) 0.012(3) 0.027(3)
C35 0.079(4) 0.097(5) 0.065(4) 0.042(4) 0.027(3) 0.060(4)
C36 0.110(7) 0.205(11) 0.102(6) 0.067(7) 0.045(5) 0.108(8)
C37 0.158(9) 0.202(10) 0.139(8) 0.115(8) 0.099(7) 0.145(9)
C38 0.069(4) 0.066(4) 0.063(3) 0.023(3) 0.003(3) 0.033(3)
C39 0.095(5) 0.066(4) 0.086(5) 0.020(4) 0.001(4) 0.026(4)
C40 0.120(7) 0.104(6) 0.087(5) 0.022(5) -0.027(5) 0.042(5)
C41 0.134(7) 0.097(6) 0.096(6) 0.043(5) -0.017(5) 0.049(5)
C42 0.099(5) 0.071(4) 0.076(4) 0.030(3) 0.000(4) 0.031(4)
C43 0.063(4) 0.069(4) 0.059(3) 0.020(3) 0.002(3) 0.028(3)
C44 0.055(3) 0.059(3) 0.058(3) 0.023(3) 0.007(2) 0.026(3)
C45 0.074(4) 0.034(2) 0.061(3) 0.013(2) 0.014(3) 0.025(3)
C46 0.089(5) 0.061(4) 0.103(5) -0.016(4) 0.031(4) 0.010(4)
C47 0.078(4) 0.067(4) 0.069(4) 0.008(3) 0.013(3) 0.020(3)
C48 0.112(6) 0.085(5) 0.067(4) -0.003(4) 0.013(4) 0.015(5)
C49 0.48(3) 0.125(9) 0.125(9) 0.048(8) 0.152(14) 0.082(13)
C50 0.172(10) 0.128(8) 0.084(6) -0.014(5) 0.028(6) 0.025(7)
C51 0.079(5) 0.091(5) 0.092(5) 0.004(4) 0.014(4) 0.013(4)
C52 0.105(7) 0.155(9) 0.163(10) 0.018(7) 0.010(6) 0.071(7)
C53 0.086(6) 0.114(7) 0.185(11) -0.006(7) 0.018(6) -0.009(6)
C54 0.132(7) 0.098(6) 0.116(7) 0.046(5) 0.048(6) 0.059(6)
C55 0.258(17) 0.32(2) 0.162(11) 0.109(12) 0.076(12) 0.213(16)
C56 0.157(9) 0.168(9) 0.139(8) 0.096(7) 0.063(7) 0.089(8)

loop_
_atom_type_symbol
_atom_type_description
_atom_type_scat_dispersion_real
_atom_type_scat_dispersion_imag
_atom_type_scat_source
C C 0.0033 0.0016 'International Tables Vol C Tables 4.2.6.8 and 6.1.1.4'
H H 0.0000 0.0000 'International Tables Vol C Tables 4.2.6.8 and 6.1.1.4'
Si Si 0.0817 0.0704 'International Tables Vol C Tables 4.2.6.8 and 6.1.1.4'

loop_
_geom_angle_atom_site_label_1
_geom_angle_atom_site_label_2
_geom_angle_atom_site_label_3
_geom_angle
C10 Si1 C7 109.5(4)
C10 Si1 C4 106.2(3)
C7 Si1 C4 112.5(4)
C10 Si1 C1 105.4(3)
C7 Si1 C1 113.1(4)
C4 Si1 C1 109.7(4)
C47 Si2 C48 107.3(3)
C47 Si2 C54 109.2(4)
C48 Si2 C54 110.0(4)
C47 Si2 C51 105.1(3)
C48 Si2 C51 114.8(4)
C54 Si2 C51 110.2(4)
C3 C1 C2 112.8(8)
C3 C1 Si1 116.3(6)
C2 C1 Si1 114.6(6)
C6 C4 C5 109.4(5)
C6 C4 Si1 114.3(5)
C5 C4 Si1 116.2(5)
C9 C7 C8 107.6(11)
C9 C7 Si1 109.9(7)
C8 C7 Si1 115.2(8)
C11 C10 Si1 173.3(7)
C10 C11 C12 170.3(9)
C28 C12 C13 119.8(9)
C28 C12 C11 108.9(7)
C13 C12 C11 131.4(9)
C14 C13 C18 118.2(5)
C14 C13 C12 114.0(7)
C18 C13 C12 127.8(7)
C15 C14 C13 121.6(6)
C14 C15 C16 120.5(6)
C15 C16 C17 120.7(6)
C16 C17 C18 119.6(6)
C17 C18 C13 119.2(5)
C17 C18 C19 124.5(6)
C13 C18 C19 116.1(5)
C29 C19 C20 117.0(5)
C29 C19 C18 131.9(5)
C20 C19 C18 111.0(5)
C21 C20 C19 124.5(5)
C21 C20 C28 104.0(5)
C19 C20 C28 131.4(5)
C20 C21 C44 117.4(4)
C20 C21 C22 109.6(5)
C44 C21 C22 133.0(5)
C23 C22 C27 119.3(5)
C23 C22 C21 129.3(6)
C27 C22 C21 110.7(5)
C24 C23 C22 120.1(6)
C23 C24 C25 120.2(6)
C26 C25 C24 120.1(6)
C25 C26 C27 120.8(6)
C26 C27 C22 119.1(5)
C26 C27 C28 137.4(6)
C22 C27 C28 103.4(5)
C12 C28 C27 134.9(7)
C12 C28 C20 112.9(7)
C27 C28 C20 111.8(5)
C19 C29 C45 116.8(5)
C19 C29 C30 134.9(6)
C45 C29 C30 108.3(5)
C31 C30 C35 118.9(5)
C31 C30 C29 129.5(6)
C35 C30 C29 111.4(5)
C32 C31 C30 121.1(6)
C31 C32 C33 120.5(6)
C32 C33 C34 119.1(5)
C35 C34 C33 121.1(6)
C34 C35 C30 119.2(5)
C34 C35 C36 139.7(7)
C30 C35 C36 100.9(6)
C37 C36 C35 135.5(8)
C37 C36 C45 107.9(7)
C35 C36 C45 116.5(7)
C36 C37 C38 127.7(9)
C36 C37 C46 108.7(7)
C38 C37 C46 123.5(8)
C43 C38 C37 123.5(6)
C43 C38 C39 118.2(5)
C37 C38 C39 118.3(7)
C40 C39 C38 120.9(7)
C39 C40 C41 120.7(7)
C42 C41 C40 119.9(7)
C41 C42 C43 121.0(6)
C38 C43 C42 119.1(5)
C38 C43 C44 115.7(5)
C42 C43 C44 124.9(5)
C21 C44 C45 116.1(5)
C21 C44 C43 132.5(5)
C45 C44 C43 111.4(5)
C29 C45 C44 124.6(5)
C29 C45 C36 102.1(5)
C44 C45 C36 133.2(6)
C47 C46 C37 161.5(9)
C46 C47 Si2 175.8(7)
C49 C48 C50 113.3(8)
C49 C48 Si2 122.0(6)
C50 C48 Si2 117.8(6)
C52 C51 C53 112.2(9)
C52 C51 Si2 113.5(6)
C53 C51 Si2 114.3(6)
C55 C54 C56 109.5(9)
C55 C54 Si2 117.1(8)
C56 C54 Si2 112.9(6)

loop_
_geom_bond_atom_site_label_1
_geom_bond_atom_site_label_2
_geom_bond_distance
Si1 C10 1.834(6)
Si1 C7 1.845(8)
Si1 C4 1.867(6)
Si1 C1 1.925(8)
Si2 C47 1.828(6)
Si2 C48 1.843(8)
Si2 C54 1.847(9)
Si2 C51 1.880(8)
C1 C3 1.472(11)
C1 C2 1.503(10)
C4 C6 1.524(9)
C4 C5 1.529(8)
C7 C9 1.473(13)
C7 C8 1.475(14)
C10 C11 1.189(8)
C11 C12 1.549(11)
C12 C28 1.334(8)
C12 C13 1.428(7)
C13 C14 1.376(9)
C13 C18 1.405(9)
C14 C15 1.351(9)
C15 C16 1.352(8)
C16 C17 1.372(8)
C17 C18 1.395(8)
C18 C19 1.499(8)
C19 C29 1.391(8)
C19 C20 1.410(7)
C20 C21 1.396(7)
C20 C28 1.491(7)
C21 C44 1.399(7)
C21 C22 1.483(7)
C22 C23 1.379(8)
C22 C27 1.408(8)
C23 C24 1.377(9)
C24 C25 1.386(10)
C25 C26 1.358(10)
C26 C27 1.385(8)
C27 C28 1.473(7)
C29 C45 1.412(8)
C29 C30 1.483(7)
C30 C31 1.377(8)
C30 C35 1.407(9)
C31 C32 1.374(7)
C32 C33 1.374(8)
C33 C34 1.386(9)
C34 C35 1.381(9)
C35 C36 1.435(7)
C36 C37 1.307(8)
C36 C45 1.443(7)
C37 C38 1.400(9)
C37 C46 1.661(12)
C38 C43 1.399(8)
C38 C39 1.413(8)
C39 C40 1.348(10)
C40 C41 1.386(10)
C41 C42 1.358(9)
C42 C43 1.400(8)
C43 C44 1.493(7)
C44 C45 1.413(7)
C46 C47 1.204(8)
C48 C49 1.469(8)
C48 C50 1.471(10)
C51 C52 1.503(13)
C51 C53 1.523(10)
C54 C55 1.486(14)
C54 C56 1.538(11)
